data_7019789
loop_
_publ_author_name
'Lewis, Frank W.'
'Harwood, Laurence M.'
'Hudson, Michael J.'
'Drew, Michael G. B.'
'Sypula, Michal'
'Modolo, Giuseppe'
'Whittaker, Daniel'
'Sharrad, Clint A.'
'Videva, Vladimira'
'Hubscher-Bruder, V\'eronique'
'Arnaud-Neu, Fran\,coise'

_publ_section_title
;
 Complexation of lanthanides, actinides and transition metal cations with
 a 6-(1,2,4-triazin-3-yl)-2,2':6',2''-terpyridine ligand: implications for
 actinide(iii)/lanthanide(iii) partitioning.
;
_journal_issue 30
_journal_name_full 'Dalton transactions (Cambridge, England : 2003)'
_journal_page_first 9209
_journal_page_last 9219
_journal_paper_doi 10.1039/c2dt30522d
_journal_volume 41
_journal_year 2012
_chemical_formula_sum 'C26 H26 N6'
_chemical_formula_weight 422.53
_chemical_name_systematic
;
?
;
_space_group_IT_number 2
_symmetry_cell_setting triclinic
_symmetry_space_group_name_Hall '-P 1'
_symmetry_space_group_name_H-M 'P -1'
_atom_sites_solution_hydrogens geom
_atom_sites_solution_primary direct
_atom_sites_solution_secondary difmap
_audit_creation_method SHELXL-97
_cell_angle_alpha 81.677(11)
_cell_angle_beta 85.060(11)
_cell_angle_gamma 66.015(12)
_cell_formula_units_Z 2
_cell_length_a 8.5515(11)
_cell_length_b 8.5740(11)
_cell_length_c 16.214(2)
_cell_measurement_reflns_used 7578
_cell_measurement_temperature 150(2)
_cell_measurement_theta_max 30.00
_cell_measurement_theta_min 2.54
_cell_volume 1074.2(3)
_computing_cell_refinement 'Crysalis, Oxford Diffraction'
_computing_data_collection 'Crysalis, Oxford Diffraction'
_computing_data_reduction 'Crysalis, Oxford Diffraction'
_computing_molecular_graphics PLATON(Spek,2004)
_computing_structure_refinement 'SHELXL-97 (Sheldrick, 1997)'
_computing_structure_solution 'SHELXS-97 (Sheldrick, 1997)'
_diffrn_ambient_temperature 150(2)
_diffrn_measured_fraction_theta_full 0.956
_diffrn_measured_fraction_theta_max 0.956
_diffrn_measurement_device 'Oxford Diffaction X-Calibur System'
_diffrn_measurement_method '321 frames, counting time 10 s.'
_diffrn_radiation_monochromator graphite
_diffrn_radiation_source 'fine-focus sealed tube'
_diffrn_radiation_type MoK\a
_diffrn_radiation_wavelength 0.71073
_diffrn_reflns_av_R_equivalents 0.0343
_diffrn_reflns_av_sigmaI/netI 0.1394
_diffrn_reflns_limit_h_max 12
_diffrn_reflns_limit_h_min -11
_diffrn_reflns_limit_k_max 9
_diffrn_reflns_limit_k_min -12
_diffrn_reflns_limit_l_max 22
_diffrn_reflns_limit_l_min -22
_diffrn_reflns_number 7578
_diffrn_reflns_theta_full 30.00
_diffrn_reflns_theta_max 30.00
_diffrn_reflns_theta_min 2.54
_diffrn_standards_decay_% n/a
_diffrn_standards_interval_count n/a
_diffrn_standards_interval_time n/a
_diffrn_standards_number n/a
_exptl_absorpt_coefficient_mu 0.081
_exptl_absorpt_correction_type none
_exptl_crystal_colour white
_exptl_crystal_density_diffrn 1.306
_exptl_crystal_density_method 'not measured'
_exptl_crystal_description plate
_exptl_crystal_F_000 448
_exptl_crystal_size_max 0.30
_exptl_crystal_size_mid 0.30
_exptl_crystal_size_min 0.05
_refine_diff_density_max 0.306
_refine_diff_density_min -0.256
_refine_diff_density_rms 0.054
_refine_ls_extinction_method none
_refine_ls_goodness_of_fit_ref 0.802
_refine_ls_hydrogen_treatment constr
_refine_ls_matrix_type full
_refine_ls_number_parameters 293
_refine_ls_number_reflns 5965
_refine_ls_number_restraints 0
_refine_ls_restrained_S_all 0.802
_refine_ls_R_factor_all 0.1300
_refine_ls_R_factor_gt 0.0539
_refine_ls_shift/su_max 0.000
_refine_ls_shift/su_mean 0.000
_refine_ls_structure_factor_coef Fsqd
_refine_ls_weighting_details
;
_refine_ls_weighting_details
w=1/[\s^2^(Fo^2^)+(0.0458P)^2^+0.0000P] where P=(Fo^2^+2Fc^2^)/3
;
_refine_ls_weighting_scheme calc
_refine_ls_wR_factor_gt 0.1063
_refine_ls_wR_factor_ref 0.1185
_reflns_number_gt 2754
_reflns_number_total 5965
_reflns_threshold_expression >2sigma(I)
_cod_data_source_file c2dt30522d.txt
_cod_data_source_block 1
_cod_original_cell_volume 1074.2(2)
_cod_original_sg_symbol_H-M P-1
_cod_original_formula_sum 'C26 H26 N6 '
_cod_database_code 7019789

loop_
_symmetry_equiv_pos_as_xyz
'x, y, z'
'-x, -y, -z'

loop_
_atom_site_label
_atom_site_type_symbol
_atom_site_fract_x
_atom_site_fract_y
_atom_site_fract_z
_atom_site_U_iso_or_equiv
_atom_site_adp_type
_atom_site_occupancy
_atom_site_symmetry_multiplicity
_atom_site_calc_flag
_atom_site_refinement_flags
N11 N 0.40102(19) 0.69556(18) 0.23451(9) 0.0262(4) Uani 1 1 d .
C12 C 0.2670(2) 0.7435(2) 0.18571(12) 0.0294(5) Uani 1 1 d .
H12 H 0.2623 0.8191 0.1378 0.035 Uiso 1 1 calc R
C13 C 0.1360(2) 0.6889(2) 0.20142(12) 0.0266(5) Uani 1 1 d .
H13 H 0.0454 0.7273 0.1654 0.032 Uiso 1 1 calc R
C14 C 0.1421(2) 0.5760(2) 0.27168(11) 0.0253(4) Uani 1 1 d .
H14 H 0.0552 0.5367 0.2846 0.030 Uiso 1 1 calc R
C15 C 0.2798(2) 0.5223(2) 0.32263(11) 0.0228(4) Uani 1 1 d .
H15 H 0.2880 0.4444 0.3701 0.027 Uiso 1 1 calc R
C16 C 0.4064(2) 0.5852(2) 0.30278(11) 0.0201(4) Uani 1 1 d .
N21 N 0.59608(18) 0.38842(17) 0.40782(9) 0.0195(3) Uani 1 1 d .
C22 C 0.5544(2) 0.5374(2) 0.35731(10) 0.0193(4) Uani 1 1 d .
C23 C 0.6391(2) 0.6457(2) 0.35700(11) 0.0219(4) Uani 1 1 d .
H23 H 0.6061 0.7484 0.3215 0.026 Uiso 1 1 calc R
C24 C 0.7725(2) 0.5991(2) 0.40978(11) 0.0219(4) Uani 1 1 d .
H24 H 0.8311 0.6696 0.4105 0.026 Uiso 1 1 calc R
C25 C 0.8179(2) 0.4459(2) 0.46164(11) 0.0206(4) Uani 1 1 d .
H25 H 0.9080 0.4110 0.4977 0.025 Uiso 1 1 calc R
C26 C 0.7265(2) 0.3443(2) 0.45910(11) 0.0184(4) Uani 1 1 d .
N31 N 0.88526(18) 0.14517(16) 0.57222(9) 0.0186(3) Uani 1 1 d .
C32 C 0.7687(2) 0.1795(2) 0.51471(11) 0.0191(4) Uani 1 1 d .
C36 C 0.9215(2) 0.0007(2) 0.62523(10) 0.0180(4) Uani 1 1 d .
C33 C 0.6899(2) 0.0694(2) 0.50653(11) 0.0211(4) Uani 1 1 d .
H33 H 0.6120 0.0958 0.4647 0.025 Uiso 1 1 calc R
C34 C 0.7283(2) -0.0790(2) 0.56101(11) 0.0239(4) Uani 1 1 d .
H34 H 0.6771 -0.1545 0.5566 0.029 Uiso 1 1 calc R
C35 C 0.8443(2) -0.1137(2) 0.62223(11) 0.0216(4) Uani 1 1 d .
H35 H 0.8705 -0.2116 0.6608 0.026 Uiso 1 1 calc R
N45 N 1.05098(18) -0.15060(17) 0.75513(9) 0.0190(3) Uani 1 1 d .
C46 C 1.0503(2) -0.0362(2) 0.68907(10) 0.0178(4) Uani 1 1 d .
N41 N 1.15683(19) 0.04474(18) 0.67597(9) 0.0226(4) Uani 1 1 d .
N42 N 1.26969(19) 0.01453(18) 0.73493(9) 0.0218(4) Uani 1 1 d .
C43 C 1.2734(2) -0.0931(2) 0.80348(11) 0.0185(4) Uani 1 1 d .
C44 C 1.1638(2) -0.1807(2) 0.81292(10) 0.0171(4) Uani 1 1 d .
C51 C 1.1625(2) -0.3063(2) 0.88871(11) 0.0203(4) Uani 1 1 d .
C511 C 1.1498(3) -0.4653(2) 0.86177(12) 0.0286(5) Uani 1 1 d .
H51A H 1.0436 -0.4314 0.8345 0.043 Uiso 1 1 calc R
H51B H 1.1544 -0.5464 0.9100 0.043 Uiso 1 1 calc R
H51C H 1.2435 -0.5176 0.8240 0.043 Uiso 1 1 calc R
C512 C 1.0030(2) -0.2166(2) 0.94278(12) 0.0283(5) Uani 1 1 d .
H51D H 1.0074 -0.1153 0.9592 0.042 Uiso 1 1 calc R
H51E H 0.9998 -0.2934 0.9916 0.042 Uiso 1 1 calc R
H51F H 0.9022 -0.1849 0.9114 0.042 Uiso 1 1 calc R
C52 C 1.3254(2) -0.3611(2) 0.93731(12) 0.0266(5) Uani 1 1 d .
H52A H 1.3116 -0.4197 0.9915 0.032 Uiso 1 1 calc R
H52B H 1.4204 -0.4419 0.9078 0.032 Uiso 1 1 calc R
C53 C 1.3674(2) -0.2105(2) 0.94925(11) 0.0246(4) Uani 1 1 d .
H53A H 1.4665 -0.2518 0.9840 0.030 Uiso 1 1 calc R
H53B H 1.2719 -0.1295 0.9785 0.030 Uiso 1 1 calc R
C54 C 1.4046(2) -0.1167(2) 0.86669(11) 0.0208(4) Uani 1 1 d .
C541 C 1.5825(2) -0.2210(3) 0.83154(13) 0.0378(5) Uani 1 1 d .
H54D H 1.5867 -0.3286 0.8188 0.057 Uiso 1 1 calc R
H54E H 1.6665 -0.2422 0.8720 0.057 Uiso 1 1 calc R
H54F H 1.6060 -0.1579 0.7817 0.057 Uiso 1 1 calc R
C542 C 1.3962(3) 0.0579(2) 0.88326(12) 0.0308(5) Uani 1 1 d .
H54A H 1.4228 0.1165 0.8325 0.046 Uiso 1 1 calc R
H54B H 1.4774 0.0409 0.9246 0.046 Uiso 1 1 calc R
H54C H 1.2830 0.1258 0.9031 0.046 Uiso 1 1 calc R

loop_
_atom_site_aniso_label
_atom_site_aniso_U_11
_atom_site_aniso_U_22
_atom_site_aniso_U_33
_atom_site_aniso_U_23
_atom_site_aniso_U_13
_atom_site_aniso_U_12
N11 0.0251(9) 0.0282(9) 0.0215(9) 0.0054(7) -0.0053(7) -0.0086(7)
C12 0.0308(12) 0.0286(11) 0.0224(11) 0.0077(8) -0.0079(9) -0.0075(9)
C13 0.0231(11) 0.0265(10) 0.0253(11) -0.0031(8) -0.0079(9) -0.0036(8)
C14 0.0235(11) 0.0253(10) 0.0285(11) -0.0048(8) -0.0025(9) -0.0103(8)
C15 0.0289(11) 0.0182(9) 0.0186(10) 0.0005(7) -0.0024(9) -0.0073(8)
C16 0.0225(10) 0.0173(9) 0.0173(10) -0.0013(7) -0.0004(8) -0.0050(8)
N21 0.0208(8) 0.0179(8) 0.0170(8) 0.0005(6) -0.0004(7) -0.0060(6)
C22 0.0198(10) 0.0196(9) 0.0156(9) -0.0015(7) -0.0010(8) -0.0049(7)
C23 0.0264(11) 0.0195(9) 0.0195(10) 0.0034(7) -0.0020(8) -0.0106(8)
C24 0.0249(10) 0.0202(9) 0.0235(10) -0.0003(8) -0.0010(9) -0.0127(8)
C25 0.0209(10) 0.0222(9) 0.0178(10) -0.0008(7) -0.0034(8) -0.0076(8)
C26 0.0204(10) 0.0149(9) 0.0170(9) -0.0017(7) 0.0013(8) -0.0044(7)
N31 0.0195(8) 0.0165(7) 0.0187(8) -0.0008(6) -0.0018(7) -0.0062(6)
C32 0.0176(9) 0.0173(9) 0.0194(10) -0.0008(7) -0.0006(8) -0.0044(7)
C36 0.0182(9) 0.0181(9) 0.0158(9) -0.0011(7) -0.0005(8) -0.0056(7)
C33 0.0190(10) 0.0234(10) 0.0196(10) 0.0022(8) -0.0044(8) -0.0079(8)
C34 0.0239(10) 0.0217(10) 0.0294(11) 0.0017(8) -0.0062(9) -0.0129(8)
C35 0.0233(10) 0.0191(9) 0.0211(10) 0.0033(7) -0.0028(8) -0.0087(7)
N45 0.0230(8) 0.0167(7) 0.0175(8) -0.0007(6) -0.0016(7) -0.0085(6)
C46 0.0176(10) 0.0161(9) 0.0183(10) -0.0026(7) 0.0007(8) -0.0053(7)
N41 0.0249(9) 0.0240(8) 0.0201(8) 0.0016(6) -0.0036(7) -0.0117(7)
N42 0.0252(9) 0.0222(8) 0.0207(8) 0.0007(6) -0.0048(7) -0.0124(7)
C43 0.0188(10) 0.0138(8) 0.0205(10) -0.0024(7) 0.0002(8) -0.0041(7)
C44 0.0193(10) 0.0127(8) 0.0184(9) -0.0023(7) -0.0011(8) -0.0051(7)
C51 0.0233(10) 0.0184(9) 0.0192(10) 0.0021(7) -0.0050(8) -0.0089(7)
C511 0.0409(12) 0.0223(10) 0.0248(11) 0.0021(8) -0.0043(10) -0.0159(9)
C512 0.0294(11) 0.0294(11) 0.0250(11) 0.0021(8) 0.0012(9) -0.0128(9)
C52 0.0289(11) 0.0219(10) 0.0277(11) 0.0085(8) -0.0105(9) -0.0106(8)
C53 0.0281(11) 0.0207(9) 0.0244(11) 0.0027(8) -0.0097(9) -0.0090(8)
C54 0.0228(10) 0.0200(9) 0.0213(10) 0.0014(8) -0.0054(8) -0.0106(8)
C541 0.0227(11) 0.0525(14) 0.0387(13) -0.0130(11) -0.0005(10) -0.0131(10)
C542 0.0474(13) 0.0295(11) 0.0243(11) 0.0009(8) -0.0078(10) -0.0245(10)

loop_
_atom_type_symbol
_atom_type_description
_atom_type_scat_dispersion_real
_atom_type_scat_dispersion_imag
_atom_type_scat_source
C C 0.0033 0.0016 'International Tables Vol C Tables 4.2.6.8 and 6.1.1.4'
H H 0.0000 0.0000 'International Tables Vol C Tables 4.2.6.8 and 6.1.1.4'
O O 0.0106 0.0060 'International Tables Vol C Tables 4.2.6.8 and 6.1.1.4'
N N 0.0061 0.0033 'International Tables Vol C Tables 4.2.6.8 and 6.1.1.4'

loop_
_geom_angle_atom_site_label_1
_geom_angle_atom_site_label_2
_geom_angle_atom_site_label_3
_geom_angle
C12 N11 C16 116.77(17)
N11 C12 C13 124.59(18)
C12 C13 C14 118.32(18)
C13 C14 C15 118.48(18)
C14 C15 C16 119.63(17)
N11 C16 C15 122.20(16)
N11 C16 C22 115.74(17)
C15 C16 C22 122.04(16)
C26 N21 C22 117.48(15)
N21 C22 C23 122.78(16)
N21 C22 C16 116.26(16)
C23 C22 C16 120.93(16)
C24 C23 C22 119.19(16)
C23 C24 C25 118.80(17)
C24 C25 C26 118.92(17)
N21 C26 C25 122.81(15)
N21 C26 C32 116.24(16)
C25 C26 C32 120.94(16)
C32 N31 C36 117.62(15)
N31 C32 C33 122.76(16)
N31 C32 C26 116.16(16)
C33 C32 C26 121.09(16)
N31 C36 C35 122.83(16)
N31 C36 C46 117.36(16)
C35 C36 C46 119.81(15)
C34 C33 C32 119.22(17)
C33 C34 C35 118.76(17)
C34 C35 C36 118.77(16)
C44 N45 C46 116.47(15)
N41 C46 N45 125.43(16)
N41 C46 C36 117.95(15)
N45 C46 C36 116.62(16)
C46 N41 N42 117.68(14)
C43 N42 N41 120.00(15)
N42 C43 C44 120.27(16)
N42 C43 C54 115.75(16)
C44 C43 C54 123.95(15)
N45 C44 C43 120.04(15)
N45 C44 C51 116.81(16)
C43 C44 C51 123.11(16)
C44 C51 C52 110.01(15)
C44 C51 C512 107.86(14)
C52 C51 C512 110.83(15)
C44 C51 C511 110.13(14)
C52 C51 C511 109.70(14)
C512 C51 C511 108.29(16)
C53 C52 C51 112.63(14)
C52 C53 C54 113.14(15)
C43 C54 C541 108.45(15)
C43 C54 C542 110.52(14)
C541 C54 C542 109.25(16)
C43 C54 C53 109.48(15)
C541 C54 C53 110.58(15)
C542 C54 C53 108.55(15)

loop_
_geom_bond_atom_site_label_1
_geom_bond_atom_site_label_2
_geom_bond_distance
N11 C12 1.337(2)
N11 C16 1.339(2)
C12 C13 1.372(3)
C13 C14 1.374(2)
C14 C15 1.378(2)
C15 C16 1.389(2)
C16 C22 1.490(2)
N21 C26 1.343(2)
N21 C22 1.344(2)
C22 C23 1.390(2)
C23 C24 1.375(2)
C24 C25 1.380(2)
C25 C26 1.393(2)
C26 C32 1.488(2)
N31 C32 1.339(2)
N31 C36 1.340(2)
C32 C33 1.390(2)
C36 C35 1.396(2)
C36 C46 1.484(2)
C33 C34 1.375(2)
C34 C35 1.378(2)
N45 C44 1.326(2)
N45 C46 1.342(2)
C46 N41 1.340(2)
N41 N42 1.3403(19)
N42 C43 1.332(2)
C43 C44 1.407(2)
C43 C54 1.518(2)
C44 C51 1.515(2)
C51 C52 1.527(2)
C51 C512 1.535(2)
C51 C511 1.537(2)
C52 C53 1.515(2)
C53 C54 1.538(2)
C54 C541 1.526(2)
C54 C542 1.531(2)

loop_
_geom_torsion_atom_site_label_1
_geom_torsion_atom_site_label_2
_geom_torsion_atom_site_label_3
_geom_torsion_atom_site_label_4
_geom_torsion
C16 N11 C12 C13 0.7(3)
N11 C12 C13 C14 -0.5(3)
C12 C13 C14 C15 -0.4(3)
C13 C14 C15 C16 1.1(3)
C12 N11 C16 C15 0.1(3)
C12 N11 C16 C22 -178.41(15)
C14 C15 C16 N11 -1.0(3)
C14 C15 C16 C22 177.41(15)
C26 N21 C22 C23 -0.6(2)
C26 N21 C22 C16 -178.43(14)
N11 C16 C22 N21 -157.70(15)
C15 C16 C22 N21 23.8(2)
N11 C16 C22 C23 24.4(2)
C15 C16 C22 C23 -154.10(17)
N21 C22 C23 C24 0.6(3)
C16 C22 C23 C24 178.37(16)
C22 C23 C24 C25 -0.1(3)
C23 C24 C25 C26 -0.4(3)
C22 N21 C26 C25 0.0(2)
C22 N21 C26 C32 179.52(14)
C24 C25 C26 N21 0.4(3)
C24 C25 C26 C32 -179.02(15)
C36 N31 C32 C33 -2.2(2)
C36 N31 C32 C26 177.64(14)
N21 C26 C32 N31 -172.71(14)
C25 C26 C32 N31 6.8(2)
N21 C26 C32 C33 7.2(2)
C25 C26 C32 C33 -173.34(16)
C32 N31 C36 C35 0.5(2)
C32 N31 C36 C46 -179.72(15)
N31 C32 C33 C34 2.0(3)
C26 C32 C33 C34 -177.85(16)
C32 C33 C34 C35 0.0(3)
C33 C34 C35 C36 -1.7(3)
N31 C36 C35 C34 1.5(3)
C46 C36 C35 C34 -178.34(16)
C44 N45 C46 N41 2.2(2)
C44 N45 C46 C36 -178.65(14)
N31 C36 C46 N41 -19.1(2)
C35 C36 C46 N41 160.76(16)
N31 C36 C46 N45 161.70(14)
C35 C36 C46 N45 -18.5(2)
N45 C46 N41 N42 -2.6(2)
C36 C46 N41 N42 178.19(14)
C46 N41 N42 C43 0.2(2)
N41 N42 C43 C44 2.5(2)
N41 N42 C43 C54 -179.34(14)
C46 N45 C44 C43 0.6(2)
C46 N45 C44 C51 178.53(14)
N42 C43 C44 N45 -2.9(2)
C54 C43 C44 N45 179.04(15)
N42 C43 C44 C51 179.32(15)
C54 C43 C44 C51 1.3(3)
N45 C44 C51 C52 165.65(15)
C43 C44 C51 C52 -16.5(2)
N45 C44 C51 C512 -73.36(19)
C43 C44 C51 C512 104.45(19)
N45 C44 C51 C511 44.6(2)
C43 C44 C51 C511 -137.57(17)
C44 C51 C52 C53 45.9(2)
C512 C51 C52 C53 -73.3(2)
C511 C51 C52 C53 167.20(16)
C51 C52 C53 C54 -63.0(2)
N42 C43 C54 C541 -71.73(19)
C44 C43 C54 C541 106.38(19)
N42 C43 C54 C542 48.0(2)
C44 C43 C54 C542 -133.89(17)
N42 C43 C54 C53 167.53(14)
C44 C43 C54 C53 -14.4(2)
C52 C53 C54 C43 43.83(19)
C52 C53 C54 C541 -75.6(2)
C52 C53 C54 C542 164.56(15)
